data_4027117
loop_
_publ_author_name
'Ping Cheng'
'Derrick L. J. Clive'

_publ_section_title
;
 Formation of Optically Pure Cyclic Amines by Intramolecular Conjugate
 Displacement
;
_journal_name_full 'Journal of Organic Chemistry'
_journal_page_first 3348
_journal_page_last 3364
_journal_paper_doi 10.1021/jo3001657
_journal_volume 77
_journal_year 2012
_chemical_formula_sum 'C34 H55 N O6 Si'
_chemical_formula_weight 601.88
_chemical_name_systematic
; 
 ? 
;
_space_group_IT_number 4
_symmetry_cell_setting monoclinic
_symmetry_space_group_name_Hall 'P 2yb'
_symmetry_space_group_name_H-M 'P 1 21 1'
_atom_sites_solution_hydrogens geom
_atom_sites_solution_primary direct
_atom_sites_solution_secondary difmap
_audit_creation_method SHELXL-97
_cell_angle_alpha 90.00
_cell_angle_beta 100.639(6)
_cell_angle_gamma 90.00
_cell_formula_units_Z 2
_cell_length_a 12.547(8)
_cell_length_b 8.870(5)
_cell_length_c 16.302(10)
_cell_measurement_temperature 173(2)
_cell_volume 1783.1(19)
_computing_structure_refinement 'SHELXL-97 (Sheldrick, 2008)'
_computing_structure_solution 'SHELXS-97 (Sheldrick, 2008)'
_diffrn_ambient_temperature 173(2)
_diffrn_measured_fraction_theta_full 0.947
_diffrn_measured_fraction_theta_max 0.947
_diffrn_radiation_monochromator graphite
_diffrn_radiation_source 'fine-focus sealed tube'
_diffrn_radiation_type CuK\a
_diffrn_radiation_wavelength 1.54178
_diffrn_reflns_av_R_equivalents 0.0522
_diffrn_reflns_av_sigmaI/netI 0.0822
_diffrn_reflns_limit_h_max 14
_diffrn_reflns_limit_h_min -14
_diffrn_reflns_limit_k_max 10
_diffrn_reflns_limit_k_min -10
_diffrn_reflns_limit_l_max 19
_diffrn_reflns_limit_l_min -19
_diffrn_reflns_number 11854
_diffrn_reflns_theta_full 67.96
_diffrn_reflns_theta_max 67.96
_diffrn_reflns_theta_min 2.76
_exptl_absorpt_coefficient_mu 0.904
_exptl_absorpt_correction_T_max 0.9596
_exptl_absorpt_correction_T_min 0.6059
_exptl_crystal_density_diffrn 1.121
_exptl_crystal_F_000 656
_exptl_crystal_size_max 0.62
_exptl_crystal_size_mid 0.06
_exptl_crystal_size_min 0.05
_refine_diff_density_max 0.523
_refine_diff_density_min -0.387
_refine_diff_density_rms 0.103
_refine_ls_abs_structure_details 'Flack H D (1983), Acta Cryst. A39, 876-881'
_refine_ls_abs_structure_Flack 0.00(6)
_refine_ls_extinction_coef 0.0069(9)
_refine_ls_extinction_expression Fc^*^=kFc[1+0.001xFc^2^\l^3^/sin(2\q)]^-1/4^
_refine_ls_extinction_method SHELXL
_refine_ls_goodness_of_fit_ref 1.047
_refine_ls_hydrogen_treatment mixed
_refine_ls_matrix_type full
_refine_ls_number_parameters 381
_refine_ls_number_reflns 6184
_refine_ls_number_restraints 1
_refine_ls_restrained_S_all 1.047
_refine_ls_R_factor_all 0.0944
_refine_ls_R_factor_gt 0.0736
_refine_ls_shift/su_max 0.000
_refine_ls_shift/su_mean 0.000
_refine_ls_structure_factor_coef Fsqd
_refine_ls_weighting_details 'calc w=1/[\s^2^(Fo^2^)+(0.1050P)^2^+0.4439P] where P=(Fo^2^+2Fc^2^)/3'
_refine_ls_weighting_scheme calc
_refine_ls_wR_factor_gt 0.1908
_refine_ls_wR_factor_ref 0.2132
_reflns_number_gt 4583
_reflns_number_total 6184
_reflns_threshold_expression >2sigma(I)
_cod_data_source_file jo3001657_si_002.cif
_cod_data_source_block dlc
_cod_database_code 4027117

loop_
_symmetry_equiv_pos_as_xyz
'x, y, z'
'-x, y+1/2, -z'

loop_
_atom_site_label
_atom_site_type_symbol
_atom_site_fract_x
_atom_site_fract_y
_atom_site_fract_z
_atom_site_U_iso_or_equiv
_atom_site_adp_type
_atom_site_occupancy
_atom_site_symmetry_multiplicity
_atom_site_calc_flag
_atom_site_refinement_flags
Si Si 0.24416(12) -0.10814(18) 0.39544(11) 0.0876(5) Uani 1 1 d .
O1 O 0.2968(3) 0.4493(3) 0.2369(2) 0.0707(9) Uani 1 1 d .
H1O H 0.2988 0.5439 0.2371 0.106 Uiso 1 1 calc R
O2 O 0.4509(2) 0.4797(3) -0.00489(18) 0.0607(7) Uani 1 1 d .
O3 O 0.5631(3) 0.3627(4) 0.0985(2) 0.0719(9) Uani 1 1 d .
O4 O 0.2758(2) 0.4650(3) -0.08301(17) 0.0562(7) Uani 1 1 d .
O5 O 0.2725(3) -0.2422(3) 0.2258(3) 0.1030(15) Uani 1 1 d .
O6 O 0.2542(3) -0.0341(3) 0.3013(2) 0.0760(9) Uani 1 1 d .
N N 0.2751(3) -0.0094(3) 0.1684(2) 0.0607(9) Uani 1 1 d .
C6 C 0.3821(3) 0.4406(4) 0.1156(2) 0.0485(9) Uani 1 1 d .
C7 C 0.2784(4) 0.5271(4) -0.1652(3) 0.0551(10) Uani 1 1 d .
H7A H 0.3511 0.5737 -0.1649 0.066 Uiso 1 1 calc R
C8 C 0.3400(3) 0.5398(4) -0.0174(3) 0.0539(9) Uani 1 1 d .
H8A H 0.3400 0.6507 -0.0285 0.065 Uiso 1 1 calc R
C9 C 0.2603(4) 0.4661(5) -0.3144(3) 0.0693(12) Uani 1 1 d .
H9A H 0.2475 0.3848 -0.3566 0.083 Uiso 1 1 calc R
H9B H 0.3320 0.5115 -0.3160 0.083 Uiso 1 1 calc R
C10 C 0.2685(3) -0.1057(5) 0.2317(4) 0.0740(15) Uani 1 1 d .
C12 C 0.3396(4) 0.2665(5) -0.2065(3) 0.0599(10) Uani 1 1 d .
H12A H 0.3337 0.2327 -0.1490 0.072 Uiso 1 1 calc R
C13 C 0.4771(3) 0.4200(4) 0.0725(3) 0.0539(9) Uani 1 1 d .
C14 C 0.2611(3) 0.3996(5) -0.2282(3) 0.0543(9) Uani 1 1 d .
H14A H 0.1866 0.3594 -0.2286 0.065 Uiso 1 1 calc R
C15 C 0.3864(4) 0.3918(4) 0.2040(3) 0.0576(10) Uani 1 1 d .
H15A H 0.4552 0.4300 0.2388 0.069 Uiso 1 1 calc R
C18 C 0.1910(4) 0.6483(5) -0.1853(3) 0.0660(12) Uani 1 1 d .
H18A H 0.1201 0.6044 -0.1800 0.079 Uiso 1 1 calc R
H18B H 0.2071 0.7307 -0.1439 0.079 Uiso 1 1 calc R
C19 C 0.3046(3) 0.5091(4) 0.0624(3) 0.0532(9) Uani 1 1 d .
H19A H 0.2355 0.5349 0.0740 0.064 Uiso 1 1 calc R
C20 C 0.2728(3) 0.1554(4) 0.1784(3) 0.0562(10) Uani 1 1 d .
H20A H 0.2228 0.1811 0.2168 0.067 Uiso 1 1 calc R
H20B H 0.2442 0.2022 0.1236 0.067 Uiso 1 1 calc R
C21 C 0.1829(5) 0.7133(5) -0.2720(3) 0.0765(14) Uani 1 1 d .
H21A H 0.2520 0.7682 -0.2741 0.092 Uiso 1 1 calc R
C22 C 0.1890(4) -0.0500(5) 0.0216(3) 0.0654(12) Uani 1 1 d .
C23 C 0.0977(4) -0.1381(5) 0.0233(4) 0.0808(15) Uani 1 1 d .
H23A H 0.0982 -0.2105 0.0663 0.097 Uiso 1 1 calc R
C24 C 0.0904(6) 0.8253(7) -0.2915(4) 0.104(2) Uani 1 1 d .
H24A H 0.0990 0.9034 -0.2482 0.156 Uiso 1 1 calc R
H24B H 0.0213 0.7728 -0.2930 0.156 Uiso 1 1 calc R
H24C H 0.0910 0.8722 -0.3458 0.156 Uiso 1 1 calc R
C25 C 0.3830(3) 0.2201(4) 0.2123(3) 0.0571(10) Uani 1 1 d .
H25A H 0.4367 0.1749 0.1820 0.069 Uiso 1 1 calc R
H25B H 0.4041 0.1925 0.2719 0.069 Uiso 1 1 calc R
C26 C 0.1711(5) 0.5881(6) -0.3362(3) 0.0747(13) Uani 1 1 d .
H26A H 0.1747 0.6317 -0.3915 0.090 Uiso 1 1 calc R
H26B H 0.0990 0.5404 -0.3399 0.090 Uiso 1 1 calc R
C27 C 0.0017(5) -0.0156(8) -0.0978(4) 0.0897(16) Uani 1 1 d .
H27A H -0.0626 -0.0033 -0.1384 0.108 Uiso 1 1 calc R
C28 C 0.1836(5) 0.0566(6) -0.0414(4) 0.0804(15) Uani 1 1 d .
H28A H 0.2447 0.1183 -0.0441 0.096 Uiso 1 1 calc R
C29 C 0.4576(4) 0.3091(6) -0.2042(4) 0.0835(15) Uani 1 1 d .
H29A H 0.4774 0.3932 -0.1654 0.125 Uiso 1 1 calc R
H29B H 0.4674 0.3394 -0.2602 0.125 Uiso 1 1 calc R
H29C H 0.5041 0.2223 -0.1856 0.125 Uiso 1 1 calc R
C30 C 0.3826(5) -0.1660(8) 0.4487(4) 0.0987(19) Uani 1 1 d .
H30A H 0.3971 -0.2686 0.4278 0.118 Uiso 1 1 calc R
C31 C 0.2899(4) -0.0668(5) 0.0874(3) 0.0732(14) Uani 1 1 d .
H31A H 0.3102 -0.1747 0.0929 0.088 Uiso 1 1 calc R
H31B H 0.3502 -0.0116 0.0694 0.088 Uiso 1 1 calc R
C32 C 0.0898(5) 0.0733(8) -0.1002(4) 0.0910(17) Uani 1 1 d .
H32A H 0.0866 0.1474 -0.1427 0.109 Uiso 1 1 calc R
C33 C 0.0060(4) -0.1203(8) -0.0379(4) 0.0949(18) Uani 1 1 d .
H33A H -0.0550 -0.1835 -0.0374 0.114 Uiso 1 1 calc R
C34 C 0.3072(5) 0.1337(6) -0.2642(4) 0.0840(16) Uani 1 1 d .
H34A H 0.3588 0.0510 -0.2487 0.126 Uiso 1 1 calc R
H34B H 0.3077 0.1641 -0.3219 0.126 Uiso 1 1 calc R
H34C H 0.2342 0.1001 -0.2593 0.126 Uiso 1 1 calc R
C40 C 0.1432(6) -0.2676(10) 0.3833(7) 0.156(4) Uani 1 1 d .
H40A H 0.1057 -0.2311 0.4286 0.187 Uiso 1 1 calc R
C41 C 0.1917(8) 0.0561(12) 0.4431(7) 0.161(4) Uani 1 1 d .
H41A H 0.1365 0.0850 0.3932 0.193 Uiso 1 1 calc R
C42 C 0.0484(5) -0.2440(8) 0.3159(5) 0.108(2) Uani 1 1 d .
H42A H -0.0021 -0.3285 0.3148 0.162 Uiso 1 1 calc R
H42B H 0.0726 -0.2378 0.2621 0.162 Uiso 1 1 calc R
H42C H 0.0119 -0.1499 0.3259 0.162 Uiso 1 1 calc R
C43 C 0.1691(9) -0.4016(9) 0.4187(5) 0.175(5) Uani 1 1 d .
H43A H 0.1049 -0.4667 0.4098 0.263 Uiso 1 1 calc R
H43B H 0.1952 -0.3883 0.4787 0.263 Uiso 1 1 calc R
H43C H 0.2261 -0.4483 0.3935 0.263 Uiso 1 1 calc R
C44 C 0.4719(7) -0.0634(14) 0.4330(6) 0.158(4) Uani 1 1 d .
H44A H 0.5411 -0.0977 0.4658 0.236 Uiso 1 1 calc R
H44B H 0.4571 0.0396 0.4496 0.236 Uiso 1 1 calc R
H44C H 0.4757 -0.0650 0.3736 0.236 Uiso 1 1 calc R
C45 C 0.3941(8) -0.1760(11) 0.5479(5) 0.136(3) Uani 1 1 d .
H45A H 0.4686 -0.2045 0.5728 0.204 Uiso 1 1 calc R
H45B H 0.3437 -0.2518 0.5620 0.204 Uiso 1 1 calc R
H45C H 0.3772 -0.0776 0.5698 0.204 Uiso 1 1 calc R
C46 C 0.2595(10) 0.2003(11) 0.4459(8) 0.174(4) Uani 1 1 d .
H46A H 0.2207 0.2839 0.4665 0.261 Uiso 1 1 calc R
H46B H 0.2718 0.2239 0.3896 0.261 Uiso 1 1 calc R
H46C H 0.3294 0.1854 0.4832 0.261 Uiso 1 1 calc R
C47 C 0.1213(9) 0.054(2) 0.4988(9) 0.248(9) Uani 1 1 d .
H47A H 0.1017 0.1575 0.5108 0.372 Uiso 1 1 calc R
H47B H 0.1564 0.0048 0.5507 0.372 Uiso 1 1 calc R
H47C H 0.0557 -0.0021 0.4745 0.372 Uiso 1 1 calc R

loop_
_atom_site_aniso_label
_atom_site_aniso_U_11
_atom_site_aniso_U_22
_atom_site_aniso_U_33
_atom_site_aniso_U_23
_atom_site_aniso_U_13
_atom_site_aniso_U_12
Si 0.0587(9) 0.0769(9) 0.1315(13) 0.0366(9) 0.0288(8) -0.0034(7)
O1 0.105(2) 0.0278(12) 0.092(2) -0.0003(13) 0.0506(18) -0.0038(14)
O2 0.0524(18) 0.0608(17) 0.0722(18) -0.0021(15) 0.0205(13) -0.0012(13)
O3 0.060(2) 0.072(2) 0.083(2) -0.0073(16) 0.0127(15) 0.0101(16)
O4 0.0577(17) 0.0451(14) 0.0661(16) 0.0004(12) 0.0122(12) -0.0108(12)
O5 0.077(2) 0.0272(14) 0.218(5) 0.015(2) 0.062(3) 0.0046(14)
O6 0.070(2) 0.0389(15) 0.119(3) 0.0162(17) 0.0193(18) -0.0062(14)
N 0.051(2) 0.0258(15) 0.107(3) -0.0058(16) 0.0175(18) -0.0005(13)
C6 0.056(2) 0.0242(14) 0.068(2) -0.0038(15) 0.0191(18) -0.0052(14)
C7 0.054(3) 0.0421(19) 0.070(2) 0.0031(18) 0.0142(19) -0.0028(16)
C8 0.058(3) 0.0353(18) 0.071(2) -0.0050(17) 0.0185(19) -0.0006(15)
C9 0.069(3) 0.061(3) 0.078(3) 0.001(2) 0.013(2) 0.011(2)
C10 0.045(2) 0.028(2) 0.152(5) 0.014(3) 0.027(3) 0.0019(16)
C12 0.058(3) 0.046(2) 0.078(3) -0.0007(19) 0.020(2) 0.0009(17)
C13 0.050(3) 0.0380(19) 0.075(3) -0.0064(17) 0.0150(18) -0.0007(16)
C14 0.044(2) 0.049(2) 0.071(2) 0.0023(19) 0.0144(17) -0.0001(17)
C15 0.070(3) 0.0298(17) 0.074(3) -0.0013(18) 0.016(2) -0.0068(18)
C18 0.069(3) 0.050(2) 0.080(3) -0.001(2) 0.014(2) 0.010(2)
C19 0.059(3) 0.0340(17) 0.072(2) -0.0023(17) 0.0239(19) -0.0002(16)
C20 0.057(3) 0.0250(16) 0.088(3) 0.0026(17) 0.016(2) 0.0025(15)
C21 0.082(4) 0.051(2) 0.095(3) 0.010(2) 0.012(3) 0.008(2)
C22 0.053(3) 0.0401(19) 0.107(3) -0.012(2) 0.028(2) 0.0017(17)
C23 0.063(3) 0.052(3) 0.130(4) -0.003(3) 0.024(3) -0.009(2)
C24 0.119(5) 0.064(3) 0.125(5) 0.010(3) 0.011(4) 0.035(3)
C25 0.061(3) 0.0277(16) 0.081(3) 0.0024(16) 0.009(2) -0.0048(16)
C26 0.082(4) 0.064(3) 0.078(3) 0.014(2) 0.015(2) 0.013(2)
C27 0.067(4) 0.097(4) 0.108(4) 0.001(4) 0.022(3) 0.019(3)
C28 0.067(4) 0.074(3) 0.108(4) -0.011(3) 0.037(3) -0.009(2)
C29 0.048(3) 0.070(3) 0.135(5) 0.004(3) 0.024(3) 0.009(2)
C30 0.067(4) 0.105(4) 0.121(5) 0.027(4) 0.010(3) -0.010(3)
C31 0.054(3) 0.037(2) 0.132(4) -0.018(2) 0.026(3) -0.0004(17)
C32 0.089(5) 0.093(4) 0.097(4) 0.010(3) 0.033(3) 0.007(3)
C33 0.050(3) 0.089(4) 0.144(5) 0.002(4) 0.012(3) -0.003(3)
C34 0.076(4) 0.058(3) 0.113(4) -0.010(3) 0.004(3) 0.014(2)
C40 0.061(4) 0.125(6) 0.273(11) 0.114(7) 0.005(5) -0.025(4)
C41 0.157(9) 0.142(8) 0.220(10) 0.017(7) 0.131(8) 0.001(6)
C42 0.077(4) 0.101(4) 0.146(6) 0.015(4) 0.022(4) -0.009(3)
C43 0.254(12) 0.105(6) 0.132(6) 0.042(5) -0.058(7) -0.100(7)
C44 0.098(6) 0.196(11) 0.182(8) 0.024(8) 0.033(5) -0.020(6)
C45 0.151(8) 0.138(7) 0.112(6) 0.001(5) 0.006(5) -0.002(6)
C46 0.195(10) 0.107(6) 0.256(13) -0.005(7) 0.137(9) 0.015(6)
C47 0.141(10) 0.35(2) 0.279(15) -0.140(16) 0.096(10) -0.052(12)

loop_
_atom_type_symbol
_atom_type_description
_atom_type_scat_dispersion_real
_atom_type_scat_dispersion_imag
_atom_type_scat_source
C C 0.0181 0.0091 'International Tables Vol C Tables 4.2.6.8 and 6.1.1.4'
H H 0.0000 0.0000 'International Tables Vol C Tables 4.2.6.8 and 6.1.1.4'
N N 0.0311 0.0180 'International Tables Vol C Tables 4.2.6.8 and 6.1.1.4'
O O 0.0492 0.0322 'International Tables Vol C Tables 4.2.6.8 and 6.1.1.4'
Si Si 0.2541 0.3302 'International Tables Vol C Tables 4.2.6.8 and 6.1.1.4'

loop_
_geom_angle_atom_site_label_1
_geom_angle_atom_site_label_2
_geom_angle_atom_site_label_3
_geom_angle
O6 Si C41 99.7(4)
O6 Si C30 108.0(2)
C41 Si C30 113.5(5)
O6 Si C40 110.9(4)
C41 Si C40 110.8(5)
C30 Si C40 113.1(3)
C13 O2 C8 109.4(3)
C8 O4 C7 114.9(3)
C10 O6 Si 128.8(3)
C10 N C31 120.4(4)
C10 N C20 122.4(4)
C31 N C20 117.1(4)
C19 C6 C15 131.0(4)
C19 C6 C13 107.3(4)
C15 C6 C13 121.7(3)
O4 C7 C14 108.5(3)
O4 C7 C18 109.0(3)
C14 C7 C18 111.9(3)
O4 C8 O2 109.6(3)
O4 C8 C19 111.4(3)
O2 C8 C19 104.0(3)
C14 C9 C26 111.3(4)
O5 C10 O6 123.5(5)
O5 C10 N 124.0(6)
O6 C10 N 112.5(3)
C34 C12 C29 110.9(4)
C34 C12 C14 111.6(4)
C29 C12 C14 113.2(4)
O3 C13 O2 123.0(4)
O3 C13 C6 128.8(4)
O2 C13 C6 108.2(3)
C7 C14 C9 108.1(3)
C7 C14 C12 114.3(3)
C9 C14 C12 113.9(4)
O1 C15 C6 111.6(3)
O1 C15 C25 106.6(3)
C6 C15 C25 112.1(3)
C21 C18 C7 113.0(4)
C6 C19 C8 111.0(4)
N C20 C25 112.6(3)
C18 C21 C26 110.3(4)
C18 C21 C24 111.2(5)
C26 C21 C24 111.2(5)
C28 C22 C23 118.0(5)
C28 C22 C31 120.8(4)
C23 C22 C31 121.2(5)
C33 C23 C22 120.0(5)
C20 C25 C15 112.7(3)
C21 C26 C9 112.3(4)
C33 C27 C32 119.8(6)
C32 C28 C22 120.4(5)
C44 C30 C45 105.9(6)
C44 C30 Si 114.5(6)
C45 C30 Si 112.9(5)
N C31 C22 112.2(3)
C27 C32 C28 120.6(6)
C27 C33 C23 121.3(6)
C43 C40 C42 123.0(7)
C43 C40 Si 121.2(6)
C42 C40 Si 113.9(5)
C47 C41 C46 114.3(11)
C47 C41 Si 126.4(10)
C46 C41 Si 115.8(6)

loop_
_geom_bond_atom_site_label_1
_geom_bond_atom_site_label_2
_geom_bond_distance
Si O6 1.695(4)
Si C41 1.830(10)
Si C30 1.864(6)
Si C40 1.884(7)
O1 C15 1.427(5)
O2 C13 1.351(5)
O2 C8 1.469(5)
O3 C13 1.197(5)
O4 C8 1.384(5)
O4 C7 1.455(5)
O5 C10 1.216(5)
O6 C10 1.341(6)
N C10 1.354(6)
N C31 1.458(6)
N C20 1.472(5)
C6 C19 1.325(6)
C6 C15 1.495(6)
C6 C13 1.503(6)
C7 C14 1.516(6)
C7 C18 1.528(6)
C8 C19 1.476(6)
C9 C14 1.521(6)
C9 C26 1.551(6)
C12 C34 1.515(7)
C12 C29 1.523(7)
C12 C14 1.536(6)
C15 C25 1.530(5)
C18 C21 1.512(7)
C20 C25 1.505(6)
C21 C26 1.514(7)
C21 C24 1.517(7)
C22 C28 1.389(7)
C22 C23 1.391(6)
C22 C31 1.508(7)
C23 C33 1.385(8)
C27 C33 1.342(9)
C27 C32 1.364(9)
C28 C32 1.382(8)
C30 C44 1.502(11)
C30 C45 1.600(10)
C40 C43 1.335(11)
C40 C42 1.479(10)
C41 C47 1.379(13)
C41 C46 1.532(14)

loop_
_geom_torsion_atom_site_label_1
_geom_torsion_atom_site_label_2
_geom_torsion_atom_site_label_3
_geom_torsion_atom_site_label_4
_geom_torsion
C41 Si O6 C10 -166.1(5)
C30 Si O6 C10 75.2(4)
C40 Si O6 C10 -49.3(5)
C8 O4 C7 C14 149.0(3)
C8 O4 C7 C18 -88.9(4)
C7 O4 C8 O2 -86.1(4)
C7 O4 C8 C19 159.3(3)
C13 O2 C8 O4 -118.8(3)
C13 O2 C8 C19 0.4(4)
Si O6 C10 O5 3.0(6)
Si O6 C10 N -178.7(3)
C31 N C10 O5 -1.2(6)
C20 N C10 O5 -178.4(4)
C31 N C10 O6 -179.5(3)
C20 N C10 O6 3.3(5)
C8 O2 C13 O3 179.7(4)
C8 O2 C13 C6 -0.6(4)
C19 C6 C13 O3 -179.7(4)
C15 C6 C13 O3 2.0(6)
C19 C6 C13 O2 0.7(4)
C15 C6 C13 O2 -177.6(3)
O4 C7 C14 C9 178.2(3)
C18 C7 C14 C9 57.9(5)
O4 C7 C14 C12 -53.8(4)
C18 C7 C14 C12 -174.1(4)
C26 C9 C14 C7 -57.8(5)
C26 C9 C14 C12 173.9(4)
C34 C12 C14 C7 171.2(4)
C29 C12 C14 C7 -62.9(5)
C34 C12 C14 C9 -63.8(5)
C29 C12 C14 C9 62.1(5)
C19 C6 C15 O1 -9.6(5)
C13 C6 C15 O1 168.2(3)
C19 C6 C15 C25 109.9(4)
C13 C6 C15 C25 -72.3(4)
O4 C7 C18 C21 -176.6(4)
C14 C7 C18 C21 -56.6(5)
C15 C6 C19 C8 177.6(4)
C13 C6 C19 C8 -0.4(4)
O4 C8 C19 C6 118.0(4)
O2 C8 C19 C6 0.0(4)
C10 N C20 C25 85.3(5)
C31 N C20 C25 -92.0(5)
C7 C18 C21 C26 52.2(6)
C7 C18 C21 C24 176.1(5)
C28 C22 C23 C33 1.4(7)
C31 C22 C23 C33 179.9(5)
N C20 C25 C15 166.7(4)
O1 C15 C25 C20 49.8(5)
C6 C15 C25 C20 -72.6(5)
C18 C21 C26 C9 -52.1(6)
C24 C21 C26 C9 -176.0(5)
C14 C9 C26 C21 56.7(6)
C23 C22 C28 C32 0.1(7)
C31 C22 C28 C32 -178.5(5)
O6 Si C30 C44 36.1(7)
C41 Si C30 C44 -73.4(7)
C40 Si C30 C44 159.3(7)
O6 Si C30 C45 157.3(5)
C41 Si C30 C45 47.8(6)
C40 Si C30 C45 -79.5(7)
C10 N C31 C22 108.3(4)
C20 N C31 C22 -74.3(5)
C28 C22 C31 N 107.7(5)
C23 C22 C31 N -70.8(5)
C33 C27 C32 C28 0.0(9)
C22 C28 C32 C27 -0.8(9)
C32 C27 C33 C23 1.5(9)
C22 C23 C33 C27 -2.2(9)
O6 Si C40 C43 128.6(10)
C41 Si C40 C43 -121.7(11)
C30 Si C40 C43 7.0(13)
O6 Si C40 C42 -36.3(9)
C41 Si C40 C42 73.5(9)
C30 Si C40 C42 -157.8(7)
O6 Si C41 C47 146.9(13)
C30 Si C41 C47 -98.4(13)
C40 Si C41 C47 30.0(15)
O6 Si C41 C46 -55.4(10)
C30 Si C41 C46 59.3(11)
C40 Si C41 C46 -172.2(9)
